data_7056040
loop_
_publ_author_name
'Dai, Zengjin'
'Luo, Qi'
'Cong, Hengjiang'
'Zhang, Jing'
'Peng, Tianyou'

_publ_section_title
;
 New Ru(ii) N&#x2032;NN&#x2032;-type pincer complexes: synthesis,
 characterization and the catalytic hydrogenation of CO2 or bicarbonates
 to formate salts
;
_journal_issue 8
_journal_name_full 'New J. Chem.'
_journal_page_first 3055
_journal_paper_doi 10.1039/C6NJ03855G
_journal_volume 41
_journal_year 2017
_chemical_formula_moiety 'C130 H129 F6 N12 O13 P4 Ru2 S2'
_chemical_formula_sum 'C130 H129 F6 N12 O13 P4 Ru2 S2'
_chemical_formula_weight 2571.58
_space_group_crystal_system monoclinic
_space_group_IT_number 14
_space_group_name_Hall '-P 2yn'
_space_group_name_H-M_alt 'P 1 21/n 1'
_symmetry_space_group_name_Hall '-P 2yn'
_symmetry_space_group_name_H-M 'P 1 21/n 1'
_atom_sites_solution_hydrogens mixed
_atom_sites_solution_primary direct
_atom_sites_solution_secondary difmap
_audit_block_doi 10.5517/ccdc.csd.cc1mjmb3
_audit_creation_method SHELXL-2014/7
_audit_update_record
;
2016-09-21 deposited with the CCDC.
2017-03-07 downloaded from the CCDC.
;
_cell_angle_alpha 90
_cell_angle_beta 108.7820(10)
_cell_angle_gamma 90
_cell_formula_units_Z 2
_cell_length_a 19.8753(12)
_cell_length_b 13.6546(8)
_cell_length_c 23.5872(14)
_cell_measurement_reflns_used 9966
_cell_measurement_temperature 100(2)
_cell_measurement_theta_max 28.75
_cell_measurement_theta_min 2.34
_cell_volume 6060.4(6)
_computing_cell_refinement 'Bruker SAINT'
_computing_data_collection 'Bruker APEX2'
_computing_data_reduction 'Bruker SAINT'
_computing_molecular_graphics 'Bruker SHELXTL'
_computing_publication_material 'Bruker SHELXTL'
_computing_structure_refinement 'SHELXL-2014/7 (Sheldrick, 2014)'
_computing_structure_solution 'SHELXS-97 (Sheldrick, 2008)'
_diffrn_ambient_temperature 100(2)
_diffrn_measured_fraction_theta_full 0.998
_diffrn_measured_fraction_theta_max 0.998
_diffrn_measurement_device_type 'Bruker Kappa APEX-Duo CCD'
_diffrn_measurement_method '\f and \w scans'
_diffrn_radiation_type MoK\a
_diffrn_radiation_wavelength 0.71073
_diffrn_reflns_av_R_equivalents 0.0412
_diffrn_reflns_av_unetI/netI 0.0251
_diffrn_reflns_Laue_measured_fraction_full 0.998
_diffrn_reflns_Laue_measured_fraction_max 0.998
_diffrn_reflns_limit_h_max 26
_diffrn_reflns_limit_h_min -26
_diffrn_reflns_limit_k_max 18
_diffrn_reflns_limit_k_min -18
_diffrn_reflns_limit_l_max 31
_diffrn_reflns_limit_l_min -31
_diffrn_reflns_number 105900
_diffrn_reflns_point_group_measured_fraction_full 0.998
_diffrn_reflns_point_group_measured_fraction_max 0.998
_diffrn_reflns_theta_full 25.242
_diffrn_reflns_theta_max 28.777
_diffrn_reflns_theta_min 1.624
_diffrn_source 'fine-focus sealed tube'
_exptl_absorpt_coefficient_mu 0.413
_exptl_absorpt_correction_T_max 0.7458
_exptl_absorpt_correction_T_min 0.7119
_exptl_absorpt_correction_type multi-scan
_exptl_absorpt_process_details 'SADABS-2012/1 (Bruker,2012)'
_exptl_crystal_colour brown
_exptl_crystal_density_diffrn 1.409
_exptl_crystal_density_meas ?
_exptl_crystal_description prism
_exptl_crystal_F_000 2662
_exptl_crystal_size_max 0.230
_exptl_crystal_size_mid 0.190
_exptl_crystal_size_min 0.180
_refine_diff_density_max 2.335
_refine_diff_density_min -0.703
_refine_diff_density_rms 0.090
_refine_ls_extinction_method none
_refine_ls_goodness_of_fit_ref 1.046
_refine_ls_hydrogen_treatment mixed
_refine_ls_matrix_type full
_refine_ls_number_parameters 972
_refine_ls_number_reflns 15755
_refine_ls_number_restraints 42
_refine_ls_restrained_S_all 1.065
_refine_ls_R_factor_all 0.0514
_refine_ls_R_factor_gt 0.0402
_refine_ls_shift/su_max 0.002
_refine_ls_shift/su_mean 0.000
_refine_ls_structure_factor_coef Fsqd
_refine_ls_weighting_details 'w=1/[\s^2^(Fo^2^)+(0.0563P)^2^+8.7103P] where P=(Fo^2^+2Fc^2^)/3'
_refine_ls_weighting_scheme calc
_refine_ls_wR_factor_gt 0.1028
_refine_ls_wR_factor_ref 0.1110
_reflns_Friedel_coverage 0.000
_reflns_number_gt 13125
_reflns_number_total 15755
_reflns_threshold_expression 'I > 2\s(I)'
_cod_data_source_file c6nj03855g2.cif
_cod_data_source_block x_a
_cod_depositor_comments
;
The following automatic conversions were performed:

'_exptl_crystal_density_meas' value 'not measured' was changed to '?'
- the value is perceived as not measured.

Automatic conversion script
Id: cif_fix_values 4973 2017-02-22 13:04:09Z antanas 

 Adding full bibliography for 7056040.cif.
;
_cod_database_code 7056040
_shelx_shelxl_version_number 2014/7
_shelx_space_group_comment
;
The symmetry employed for this shelxl refinement is uniquely defined
by the following loop, which should always be used as a source of
symmetry information in preference to the above space-group names.
They are only intended as comments.
;
_shelx_estimated_absorpt_t_min 0.911
_shelx_estimated_absorpt_t_max 0.929

loop_
_space_group_symop_operation_xyz
'x, y, z'
'-x+1/2, y+1/2, -z+1/2'
'-x, -y, -z'
'x-1/2, -y-1/2, z-1/2'

loop_
_atom_site_label
_atom_site_type_symbol
_atom_site_fract_x
_atom_site_fract_y
_atom_site_fract_z
_atom_site_U_iso_or_equiv
_atom_site_adp_type
_atom_site_occupancy
_atom_site_site_symmetry_order
_atom_site_calc_flag
_atom_site_refinement_flags_posn
_atom_site_refinement_flags_adp
_atom_site_refinement_flags_occupancy
_atom_site_disorder_assembly
_atom_site_disorder_group
Ru1 Ru 0.44993(2) 0.30504(2) 0.21540(2) 0.01034(5) Uani 1 1 d . . . . .
H1O H 0.290(3) 0.472(4) 0.625(2) 0.086(15) Uiso 1 1 d . . . . .
S1 S 0.21072(3) 0.28931(4) 0.61515(3) 0.02670(13) Uani 1 1 d . . . . .
F1 F 0.28545(17) 0.20156(18) 0.55726(14) 0.0859(10) Uani 1 1 d . . . . .
O1 O 0.30751(12) 0.54127(18) 0.62548(14) 0.0534(7) Uani 1 1 d . . . . .
P1 P 0.50876(3) 0.20738(4) 0.30155(2) 0.01110(10) Uani 1 1 d . . . . .
C1 C 0.45954(10) 0.49972(14) 0.30061(9) 0.0131(4) Uani 1 1 d . . . . .
N1 N 0.43160(9) 0.41557(12) 0.26992(7) 0.0121(3) Uani 1 1 d . . . . .
C2 C 0.52281(11) 0.55021(16) 0.30712(9) 0.0165(4) Uani 1 1 d . . . . .
H2O H 0.2951(19) 0.450(3) 0.3671(15) 0.039(9) Uiso 1 1 d . . . . .
H2 H 0.5552(14) 0.530(2) 0.2876(11) 0.016(6) Uiso 1 1 d . . . . .
F2 F 0.28804(12) 0.13045(15) 0.63760(10) 0.0545(5) Uani 1 1 d . . . . .
O2 O 0.27044(8) 0.44141(12) 0.38826(7) 0.0180(3) Uani 1 1 d . . . . .
P2 P 0.39021(3) 0.39608(4) 0.12697(2) 0.01314(10) Uani 1 1 d . . . . .
N2 N 0.35642(9) 0.46641(12) 0.31996(7) 0.0136(3) Uani 1 1 d . . . . .
C3 C 0.53654(12) 0.63313(16) 0.34261(10) 0.0190(4) Uani 1 1 d . . . . .
H3 H 0.5794(16) 0.668(2) 0.3490(13) 0.027(7) Uiso 1 1 d . . . . .
F3 F 0.19628(14) 0.11858(18) 0.56330(12) 0.0786(8) Uani 1 1 d . . . . .
O3 O 0.16891(12) 0.33289(18) 0.55989(11) 0.0480(6) Uani 1 1 d . . . . .
N3 N 0.35656(9) 0.26326(12) 0.22254(7) 0.0116(3) Uani 1 1 d . . . . .
C5 C 0.42690(12) 0.61544(15) 0.36672(9) 0.0172(4) Uani 1 1 d . . . . .
H5N H 0.3132(19) 0.017(3) 0.1265(15) 0.042(9) Uiso 1 1 d . . . . .
H5 H 0.3969(14) 0.6360(19) 0.3898(11) 0.013(6) Uiso 1 1 d . . . . .
O5 O 0.17118(11) 0.25156(15) 0.65108(9) 0.0361(4) Uani 1 1 d . . . . .
N5 N 0.35005(10) 0.05063(13) 0.13080(8) 0.0147(3) Uani 1 1 d . . . . .
N4 N 0.42831(9) 0.17322(12) 0.16320(7) 0.0122(3) Uani 1 1 d . . . . .
H4 H 0.5007(15) 0.723(2) 0.3932(13) 0.021(7) Uiso 1 1 d . . . . .
O4 O 0.27403(12) 0.34294(17) 0.64760(13) 0.0531(6) Uani 1 1 d . . . . .
C4 C 0.48875(12) 0.66598(16) 0.37163(10) 0.0192(4) Uani 1 1 d . . . . .
NA N 0.54511(9) 0.35804(13) 0.21337(8) 0.0143(3) Uani 1 1 d . . . . .
C9 C 0.26597(11) 0.28429(16) 0.26755(10) 0.0161(4) Uani 1 1 d . . . . .
H9 H 0.2495(15) 0.323(2) 0.2918(13) 0.022(7) Uiso 1 1 d . . . . .
C8 C 0.32844(10) 0.31523(14) 0.25840(9) 0.0124(4) Uani 1 1 d . . . . .
C7 C 0.37102(10) 0.40027(14) 0.28371(8) 0.0124(4) Uani 1 1 d . . . . .
O7 O 0.37104(15) 0.31572(18) 0.76793(15) 0.0616(8) Uani 1 1 d D U . . .
C6 C 0.41234(11) 0.53094(15) 0.33101(9) 0.0136(4) Uani 1 1 d . . . . .
C12 C 0.32313(10) 0.18313(14) 0.19342(9) 0.0128(4) Uani 1 1 d . . . . .
C11 C 0.25950(11) 0.15122(15) 0.19924(9) 0.0157(4) Uani 1 1 d . . . . .
H11 H 0.2408(15) 0.098(2) 0.1793(13) 0.025(7) Uiso 1 1 d . . . . .
C10 C 0.23182(11) 0.20175(15) 0.23769(10) 0.0161(4) Uani 1 1 d . . . . .
H10 H 0.1928(16) 0.181(2) 0.2432(13) 0.025(7) Uiso 1 1 d . . . . .
C14 C 0.40687(11) 0.03004(15) 0.11123(9) 0.0149(4) Uani 1 1 d . . . . .
C13 C 0.36531(10) 0.13580(15) 0.16134(9) 0.0130(4) Uani 1 1 d . . . . .
C15 C 0.41877(12) -0.04814(16) 0.07733(10) 0.0195(4) Uani 1 1 d . . . . .
H15 H 0.3861(15) -0.103(2) 0.0623(13) 0.025(7) Uiso 1 1 d . . . . .
C16 C 0.48201(13) -0.04757(17) 0.06544(11) 0.0224(4) Uani 1 1 d . . . . .
H16 H 0.4906(16) -0.101(2) 0.0402(14) 0.031(8) Uiso 1 1 d . . . . .
C17 C 0.53239(12) 0.02746(17) 0.08690(10) 0.0206(4) Uani 1 1 d . . . . .
H17 H 0.5780(17) 0.026(2) 0.0784(14) 0.031(8) Uiso 1 1 d . . . . .
C18 C 0.52063(11) 0.10456(16) 0.12022(9) 0.0168(4) Uani 1 1 d . . . . .
H18 H 0.5556(15) 0.155(2) 0.1369(12) 0.018(7) Uiso 1 1 d . . . . .
C19 C 0.45607(11) 0.10613(15) 0.13207(9) 0.0140(4) Uani 1 1 d . . . . .
C20 C 0.50704(11) 0.26244(15) 0.37160(9) 0.0150(4) Uani 1 1 d . . . . .
C21 C 0.54676(12) 0.34818(16) 0.38820(9) 0.0181(4) Uani 1 1 d . . . . .
H21 H 0.5749(13) 0.3696(19) 0.3657(11) 0.012(6) Uiso 1 1 d . . . . .
C22 C 0.54511(13) 0.40074(17) 0.43791(10) 0.0230(5) Uani 1 1 d . . . . .
H22 H 0.5721(17) 0.460(2) 0.4478(14) 0.032(8) Uiso 1 1 d . . . . .
C23 C 0.50429(14) 0.36869(19) 0.47168(10) 0.0260(5) Uani 1 1 d . . . . .
H23 H 0.5038(18) 0.400(3) 0.5018(16) 0.036(9) Uiso 1 1 d . . . . .
C24 C 0.46639(13) 0.2821(2) 0.45696(10) 0.0263(5) Uani 1 1 d . . . . .
H24 H 0.4401(17) 0.257(2) 0.4812(14) 0.035(8) Uiso 1 1 d . . . . .
C25 C 0.46756(12) 0.22884(19) 0.40697(10) 0.0216(4) Uani 1 1 d . . . . .
H25 H 0.4405(16) 0.172(2) 0.3984(13) 0.026(7) Uiso 1 1 d . . . . .
C26 C 0.47102(11) 0.08462(15) 0.29848(9) 0.0166(4) Uani 1 1 d . . . . .
C27 C 0.40263(12) 0.06990(16) 0.30132(10) 0.0186(4) Uani 1 1 d . . . . .
H27 H 0.3762(15) 0.128(2) 0.3071(13) 0.024(7) Uiso 1 1 d . . . . .
C28 C 0.37297(13) -0.02333(18) 0.29498(11) 0.0251(5) Uani 1 1 d . . . . .
H28 H 0.3263(16) -0.032(2) 0.2966(13) 0.026(7) Uiso 1 1 d . . . . .
C30 C 0.47862(16) -0.0904(2) 0.28381(16) 0.0378(7) Uani 1 1 d . . . . .
H30 H 0.505(2) -0.142(3) 0.2762(17) 0.053(11) Uiso 1 1 d . . . . .
C31 C 0.50826(14) 0.00272(17) 0.28882(13) 0.0270(5) Uani 1 1 d . . . . .
H31 H 0.5541(16) 0.009(2) 0.2846(13) 0.029(8) Uiso 1 1 d . . . . .
C32 C 0.60277(11) 0.17941(14) 0.31855(9) 0.0138(4) Uani 1 1 d . . . . .
C33 C 0.64407(12) 0.15536(17) 0.37697(10) 0.0189(4) Uani 1 1 d . . . . .
H33 H 0.6239(14) 0.161(2) 0.4079(12) 0.018(6) Uiso 1 1 d . . . . .
C34 C 0.71388(13) 0.12534(19) 0.38948(11) 0.0245(5) Uani 1 1 d . . . . .
H34 H 0.7426(16) 0.116(2) 0.4315(14) 0.028(8) Uiso 1 1 d . . . . .
C35 C 0.74316(12) 0.11877(19) 0.34347(11) 0.0248(5) Uani 1 1 d . . . . .
H35 H 0.7934(17) 0.097(2) 0.3508(14) 0.032(8) Uiso 1 1 d . . . . .
C36 C 0.70270(12) 0.14129(18) 0.28525(11) 0.0226(5) Uani 1 1 d . . . . .
H36 H 0.7232(14) 0.139(2) 0.2529(12) 0.016(6) Uiso 1 1 d . . . . .
C37 C 0.63259(11) 0.17163(16) 0.27289(10) 0.0171(4) Uani 1 1 d . . . . .
H37 H 0.6045(15) 0.187(2) 0.2342(13) 0.019(7) Uiso 1 1 d . . . . .
C38 C 0.37986(12) 0.52823(15) 0.13386(9) 0.0176(4) Uani 1 1 d . . . . .
C39 C 0.44010(13) 0.57983(17) 0.16722(10) 0.0216(4) Uani 1 1 d . . . . .
H39 H 0.4833(15) 0.549(2) 0.1835(12) 0.021(7) Uiso 1 1 d . . . . .
C40 C 0.43785(16) 0.68035(18) 0.17479(11) 0.0288(5) Uani 1 1 d . . . . .
H40 H 0.4800(18) 0.712(2) 0.1972(15) 0.035(9) Uiso 1 1 d . . . . .
C41 C 0.37511(17) 0.73083(18) 0.14872(12) 0.0320(6) Uani 1 1 d . . . . .
H41 H 0.3736(17) 0.801(2) 0.1535(15) 0.035(9) Uiso 1 1 d . . . . .
C42 C 0.31527(17) 0.6811(2) 0.11425(14) 0.0367(6) Uani 1 1 d . . . . .
H42 H 0.270(2) 0.714(3) 0.098(2) 0.067(13) Uiso 1 1 d . . . . .
C43 C 0.31765(14) 0.58040(19) 0.10660(13) 0.0303(5) Uani 1 1 d . . . . .
H43 H 0.2757(18) 0.548(2) 0.0818(15) 0.038(9) Uiso 1 1 d . . . . .
C44 C 0.29943(11) 0.35178(15) 0.09331(9) 0.0160(4) Uani 1 1 d . . . . .
C45 C 0.24666(12) 0.37918(17) 0.11758(10) 0.0200(4) Uani 1 1 d . . . . .
H45 H 0.2590(16) 0.424(2) 0.1489(13) 0.025(7) Uiso 1 1 d . . . . .
C46 C 0.17807(12) 0.34279(19) 0.09404(11) 0.0237(5) Uani 1 1 d . . . . .
H46 H 0.1417(16) 0.366(2) 0.1095(13) 0.027(7) Uiso 1 1 d . . . . .
C47 C 0.16175(12) 0.27788(19) 0.04658(10) 0.0234(5) Uani 1 1 d . . . . .
H47 H 0.1136(18) 0.252(2) 0.0299(15) 0.038(9) Uiso 1 1 d . . . . .
C48 C 0.21378(13) 0.24800(17) 0.02316(10) 0.0224(5) Uani 1 1 d . . . . .
H48 H 0.2025(16) 0.200(2) -0.0080(13) 0.024(7) Uiso 1 1 d . . . . .
C49 C 0.28249(12) 0.28462(16) 0.04642(10) 0.0186(4) Uani 1 1 d . . . . .
H49 H 0.3154(17) 0.265(2) 0.0298(14) 0.033(8) Uiso 1 1 d . . . . .
C50 C 0.42607(12) 0.38924(16) 0.06471(9) 0.0174(4) Uani 1 1 d . . . . .
C51 C 0.39372(13) 0.44190(19) 0.01209(10) 0.0240(5) Uani 1 1 d . . . . .
H51 H 0.3558(16) 0.485(2) 0.0106(13) 0.025(7) Uiso 1 1 d . . . . .
C52 C 0.41918(14) 0.4328(2) -0.03598(11) 0.0304(6) Uani 1 1 d . . . . .
H52 H 0.3961(19) 0.474(3) -0.0700(16) 0.042(9) Uiso 1 1 d . . . . .
C53 C 0.47606(15) 0.3723(2) -0.03233(11) 0.0310(6) Uani 1 1 d . . . . .
H53 H 0.4947(17) 0.365(2) -0.0662(15) 0.036(8) Uiso 1 1 d . . . . .
C54 C 0.50887(15) 0.3207(2) 0.01967(11) 0.0276(5) Uani 1 1 d . . . . .
H54 H 0.5472(17) 0.284(2) 0.0234(13) 0.026(8) Uiso 1 1 d . . . . .
C55 C 0.48378(13) 0.33003(17) 0.06832(10) 0.0216(4) Uani 1 1 d . . . . .
H55 H 0.5070(16) 0.296(2) 0.1067(14) 0.027(8) Uiso 1 1 d . . . . .
C56 C 0.59758(12) 0.39407(16) 0.21610(10) 0.0193(4) Uani 1 1 d . . . . .
C57 C 0.66404(14) 0.4434(2) 0.22027(15) 0.0356(6) Uani 1 1 d . . . . .
H57A H 0.6799 0.4229 0.1868 0.053 Uiso 1 1 calc R U . . .
H57B H 0.7003 0.4260 0.2582 0.053 Uiso 1 1 calc R U . . .
H57C H 0.6566 0.5144 0.2186 0.053 Uiso 1 1 calc R U . . .
C58 C 0.24717(16) 0.1801(2) 0.59162(13) 0.0340(6) Uani 1 1 d . . . . .
C59 C 0.2433(2) 0.5950(3) 0.6144(2) 0.0558(10) Uani 1 1 d . . . . .
H59A H 0.260(3) 0.668(4) 0.630(3) 0.109(19) Uiso 1 1 d . . . . .
H59B H 0.2218(19) 0.576(3) 0.6464(16) 0.041(9) Uiso 1 1 d . . . . .
C60 C 0.19346(19) 0.5820(3) 0.55287(19) 0.0553(10) Uani 1 1 d . . . . .
H60A H 0.1511 0.6223 0.5476 0.083 Uiso 1 1 calc R U . . .
H60B H 0.1796 0.5129 0.5464 0.083 Uiso 1 1 calc R U . . .
H60C H 0.2167 0.6021 0.5239 0.083 Uiso 1 1 calc R U . . .
C61 C 0.31605(13) 0.46316(19) 0.44814(10) 0.0233(5) Uani 1 1 d . . . . .
H61B H 0.3655(15) 0.464(2) 0.4473(12) 0.022(7) Uiso 1 1 d . . . . .
H61A H 0.3062(17) 0.537(2) 0.4594(14) 0.033(8) Uiso 1 1 d . . . . .
C62 C 0.30615(15) 0.3881(2) 0.49118(12) 0.0338(6) Uani 1 1 d . . . . .
H62A H 0.3365 0.4043 0.5318 0.051 Uiso 1 1 calc R U . . .
H62B H 0.3191 0.3233 0.4801 0.051 Uiso 1 1 calc R U . . .
H62C H 0.2563 0.3875 0.4897 0.051 Uiso 1 1 calc R U . . .
C65 C 0.3637(3) 0.2268(3) 0.7998(4) 0.112(2) Uani 1 1 d D U . . .
H65A H 0.3901 0.2375 0.8427 0.134 Uiso 1 1 calc R U . . .
H65B H 0.3128 0.2207 0.7963 0.134 Uiso 1 1 calc R U . . .
C63 C 0.4604(4) 0.0309(6) 0.5366(4) 0.076(2) Uani 0.5 1 d D U P A -1
H63A H 0.4879 0.0918 0.5501 0.092 Uiso 0.5 1 calc R U P A -1
H63B H 0.4785 -0.0187 0.5685 0.092 Uiso 0.5 1 calc R U P A -1
C64 C 0.3879(5) 0.0498(5) 0.5298(4) 0.081(3) Uani 0.5 1 d D U P A -1
H64A H 0.3844 0.0793 0.5666 0.122 Uiso 0.5 1 calc R U P A -1
H64B H 0.3612 -0.0117 0.5218 0.122 Uiso 0.5 1 calc R U P A -1
H64C H 0.3682 0.0950 0.4962 0.122 Uiso 0.5 1 calc R U P A -1
O6 O 0.4728(3) -0.0012(3) 0.4868(2) 0.0649(15) Uani 0.5 1 d D U P A -1
C66 C 0.3854(3) 0.1360(3) 0.7838(3) 0.0856(15) Uani 1 1 d D U . . .
H66A H 0.3679 0.0833 0.8036 0.128 Uiso 1 1 calc R U . . .
H66B H 0.4374 0.1336 0.7963 0.128 Uiso 1 1 calc R U . . .
H66C H 0.3660 0.1276 0.7403 0.128 Uiso 1 1 calc R U . . .
C29 C 0.41118(15) -0.10318(19) 0.28676(14) 0.0336(6) Uani 1 1 d . . . . .
H29 H 0.3927(18) -0.168(3) 0.2849(15) 0.039(9) Uiso 1 1 d . . . . .

loop_
_atom_site_aniso_label
_atom_site_aniso_U_11
_atom_site_aniso_U_22
_atom_site_aniso_U_33
_atom_site_aniso_U_23
_atom_site_aniso_U_13
_atom_site_aniso_U_12
Ru1 0.01016(8) 0.01074(8) 0.01067(8) -0.00075(5) 0.00410(5) -0.00077(5)
S1 0.0245(3) 0.0199(3) 0.0392(3) 0.0022(2) 0.0152(3) 0.0000(2)
F1 0.123(2) 0.0661(16) 0.116(2) 0.0401(14) 0.104(2) 0.0447(15)
O1 0.0351(12) 0.0345(12) 0.094(2) -0.0085(12) 0.0259(13) -0.0077(10)
P1 0.0105(2) 0.0116(2) 0.0113(2) -0.00037(17) 0.00366(17) -0.00045(17)
C1 0.0142(9) 0.0124(9) 0.0118(8) -0.0005(7) 0.0029(7) 0.0005(7)
N1 0.0132(7) 0.0111(7) 0.0123(7) -0.0014(6) 0.0047(6) -0.0010(6)
C2 0.0168(9) 0.0171(10) 0.0163(9) 0.0004(7) 0.0062(8) -0.0009(8)
F2 0.0669(13) 0.0388(10) 0.0598(12) 0.0111(9) 0.0232(11) 0.0243(10)
O2 0.0165(7) 0.0216(8) 0.0175(7) 0.0009(6) 0.0075(6) 0.0030(6)
P2 0.0143(2) 0.0125(2) 0.0118(2) 0.00026(17) 0.00317(18) -0.00153(18)
N2 0.0137(8) 0.0128(8) 0.0139(7) -0.0016(6) 0.0041(6) 0.0007(6)
C3 0.0193(10) 0.0168(10) 0.0197(10) -0.0014(8) 0.0046(8) -0.0049(8)
F3 0.0780(17) 0.0611(15) 0.0840(17) -0.0461(13) 0.0087(14) -0.0049(13)
O3 0.0421(12) 0.0496(13) 0.0573(14) 0.0279(11) 0.0230(11) 0.0164(10)
N3 0.0115(7) 0.0120(7) 0.0113(7) 0.0006(6) 0.0037(6) 0.0005(6)
C5 0.0182(10) 0.0159(9) 0.0162(9) -0.0025(7) 0.0039(8) 0.0039(8)
O5 0.0402(11) 0.0350(10) 0.0426(11) 0.0033(9) 0.0267(9) 0.0032(9)
N5 0.0141(8) 0.0144(8) 0.0163(8) -0.0033(6) 0.0062(7) -0.0028(6)
N4 0.0123(7) 0.0131(8) 0.0117(7) -0.0007(6) 0.0048(6) 0.0004(6)
O4 0.0360(12) 0.0293(11) 0.0898(19) -0.0120(12) 0.0144(12) -0.0097(9)
C4 0.0223(10) 0.0160(10) 0.0177(10) -0.0051(8) 0.0041(8) -0.0009(8)
NA 0.0152(8) 0.0135(8) 0.0152(8) -0.0010(6) 0.0062(6) 0.0006(6)
C9 0.0142(9) 0.0174(9) 0.0184(9) -0.0015(8) 0.0077(8) 0.0019(7)
C8 0.0115(8) 0.0126(9) 0.0132(8) 0.0007(7) 0.0040(7) 0.0016(7)
C7 0.0129(9) 0.0132(9) 0.0114(8) 0.0015(7) 0.0045(7) 0.0020(7)
O7 0.0559(16) 0.0439(14) 0.100(2) -0.0113(14) 0.0457(16) -0.0157(12)
C6 0.0135(9) 0.0139(9) 0.0127(8) 0.0003(7) 0.0033(7) 0.0021(7)
C12 0.0128(9) 0.0119(9) 0.0127(8) 0.0005(7) 0.0027(7) 0.0008(7)
C11 0.0134(9) 0.0144(9) 0.0185(9) -0.0024(8) 0.0041(7) -0.0024(7)
C10 0.0109(9) 0.0167(10) 0.0222(10) 0.0005(8) 0.0074(8) 0.0000(7)
C14 0.0162(9) 0.0146(9) 0.0145(9) -0.0018(7) 0.0059(7) -0.0015(7)
C13 0.0127(9) 0.0131(9) 0.0129(8) 0.0002(7) 0.0035(7) -0.0001(7)
C15 0.0224(10) 0.0171(10) 0.0200(10) -0.0043(8) 0.0082(8) -0.0024(8)
C16 0.0270(11) 0.0202(10) 0.0232(11) -0.0062(9) 0.0126(9) 0.0001(9)
C17 0.0207(10) 0.0225(11) 0.0223(10) -0.0025(8) 0.0118(9) 0.0007(8)
C18 0.0163(9) 0.0187(10) 0.0161(9) -0.0006(8) 0.0063(8) -0.0001(8)
C19 0.0159(9) 0.0139(9) 0.0124(8) -0.0013(7) 0.0050(7) 0.0014(7)
C20 0.0157(9) 0.0182(10) 0.0109(8) 0.0017(7) 0.0040(7) 0.0042(8)
C21 0.0203(10) 0.0175(10) 0.0150(9) 0.0009(8) 0.0035(8) 0.0034(8)
C22 0.0296(12) 0.0179(10) 0.0173(10) -0.0019(8) 0.0016(9) 0.0064(9)
C23 0.0320(13) 0.0306(12) 0.0124(9) -0.0017(9) 0.0031(9) 0.0167(10)
C24 0.0234(11) 0.0430(14) 0.0156(10) 0.0016(10) 0.0106(9) 0.0071(10)
C25 0.0191(10) 0.0295(12) 0.0171(10) -0.0005(9) 0.0069(8) -0.0010(9)
C26 0.0185(10) 0.0140(9) 0.0154(9) 0.0016(7) 0.0030(8) -0.0028(8)
C27 0.0174(10) 0.0187(10) 0.0179(10) 0.0049(8) 0.0031(8) -0.0013(8)
C28 0.0205(11) 0.0242(11) 0.0277(12) 0.0074(9) 0.0035(9) -0.0076(9)
C30 0.0333(14) 0.0158(11) 0.064(2) -0.0049(12) 0.0156(14) -0.0018(10)
C31 0.0233(11) 0.0157(10) 0.0430(14) -0.0036(10) 0.0122(11) -0.0033(9)
C32 0.0123(9) 0.0112(8) 0.0174(9) -0.0019(7) 0.0038(7) 0.0007(7)
C33 0.0171(10) 0.0225(11) 0.0159(9) -0.0015(8) 0.0036(8) 0.0044(8)
C34 0.0206(11) 0.0284(12) 0.0204(11) -0.0049(9) 0.0008(9) 0.0080(9)
C35 0.0159(10) 0.0284(12) 0.0291(12) -0.0044(9) 0.0059(9) 0.0060(9)
C36 0.0211(11) 0.0234(11) 0.0264(11) -0.0015(9) 0.0117(9) 0.0041(9)
C37 0.0157(9) 0.0185(10) 0.0176(10) -0.0004(8) 0.0058(8) 0.0016(8)
C38 0.0230(10) 0.0140(9) 0.0157(9) 0.0014(7) 0.0060(8) -0.0007(8)
C39 0.0273(12) 0.0173(10) 0.0187(10) 0.0005(8) 0.0054(9) -0.0019(9)
C40 0.0437(15) 0.0197(11) 0.0213(11) -0.0011(9) 0.0081(11) -0.0075(10)
C41 0.0547(17) 0.0139(11) 0.0304(13) 0.0020(9) 0.0180(12) 0.0009(11)
C42 0.0424(16) 0.0204(12) 0.0451(16) 0.0093(11) 0.0112(13) 0.0106(11)
C43 0.0281(13) 0.0206(11) 0.0358(13) 0.0052(10) 0.0015(11) 0.0029(10)
C44 0.0159(9) 0.0159(9) 0.0138(9) 0.0031(7) 0.0016(7) -0.0011(7)
C45 0.0176(10) 0.0237(11) 0.0163(10) 0.0009(8) 0.0023(8) 0.0007(8)
C46 0.0162(10) 0.0315(12) 0.0228(11) 0.0022(9) 0.0056(9) -0.0008(9)
C47 0.0176(10) 0.0277(12) 0.0212(10) 0.0046(9) 0.0010(8) -0.0072(9)
C48 0.0256(11) 0.0204(10) 0.0174(10) -0.0001(8) 0.0018(9) -0.0051(9)
C49 0.0198(10) 0.0188(10) 0.0161(9) 0.0012(8) 0.0040(8) -0.0022(8)
C50 0.0197(10) 0.0197(10) 0.0129(9) -0.0004(7) 0.0056(8) -0.0059(8)
C51 0.0236(11) 0.0305(12) 0.0166(10) 0.0036(9) 0.0046(9) -0.0070(10)
C52 0.0307(13) 0.0423(15) 0.0160(10) 0.0045(10) 0.0046(9) -0.0142(11)
C53 0.0354(14) 0.0426(15) 0.0194(11) -0.0068(10) 0.0148(10) -0.0160(12)
C54 0.0311(13) 0.0316(13) 0.0245(11) -0.0061(10) 0.0153(10) -0.0071(11)
C55 0.0254(11) 0.0210(10) 0.0197(10) -0.0021(8) 0.0093(9) -0.0032(9)
C56 0.0200(10) 0.0163(10) 0.0240(10) -0.0025(8) 0.0106(9) -0.0018(8)
C57 0.0242(12) 0.0330(14) 0.0566(18) -0.0085(13) 0.0228(12) -0.0120(11)
C58 0.0403(15) 0.0311(14) 0.0364(14) -0.0003(11) 0.0204(12) 0.0032(11)
C59 0.048(2) 0.0321(17) 0.090(3) -0.0136(18) 0.027(2) -0.0023(15)
C60 0.0462(19) 0.0476(20) 0.081(3) 0.0258(19) 0.0333(19) 0.0018(16)
C61 0.0211(11) 0.0289(12) 0.0201(10) -0.0017(9) 0.0070(9) -0.0004(9)
C62 0.0317(13) 0.0448(16) 0.0238(12) 0.0059(11) 0.0076(10) -0.0060(12)
C65 0.098(4) 0.034(2) 0.243(7) 0.002(3) 0.109(4) -0.005(2)
C63 0.085(5) 0.053(4) 0.094(5) 0.063(4) 0.034(5) 0.030(4)
C64 0.143(7) 0.030(3) 0.104(7) 0.033(4) 0.086(6) 0.030(4)
O6 0.080(4) 0.030(2) 0.061(3) -0.007(2) -0.010(3) -0.029(3)
C66 0.093(4) 0.069(3) 0.102(4) 0.006(3) 0.043(3) 0.003(3)
C29 0.0306(13) 0.0173(11) 0.0474(16) 0.0037(11) 0.0051(12) -0.0090(10)

loop_
_atom_type_symbol
_atom_type_description
_atom_type_scat_dispersion_real
_atom_type_scat_dispersion_imag
_atom_type_scat_source
C C 0.0033 0.0016 'International Tables Vol C Tables 4.2.6.8 and 6.1.1.4'
H H 0.0000 0.0000 'International Tables Vol C Tables 4.2.6.8 and 6.1.1.4'
N N 0.0061 0.0033 'International Tables Vol C Tables 4.2.6.8 and 6.1.1.4'
O O 0.0106 0.0060 'International Tables Vol C Tables 4.2.6.8 and 6.1.1.4'
F F 0.0171 0.0103 'International Tables Vol C Tables 4.2.6.8 and 6.1.1.4'
P P 0.1023 0.0942 'International Tables Vol C Tables 4.2.6.8 and 6.1.1.4'
Ru Ru -1.2594 0.8363 'International Tables Vol C Tables 4.2.6.8 and 6.1.1.4'
S S 0.1246 0.1234 'International Tables Vol C Tables 4.2.6.8 and 6.1.1.4'

loop_
_geom_angle_atom_site_label_1
_geom_angle_atom_site_label_2
_geom_angle_atom_site_label_3
_geom_angle
N3 Ru1 NA 174.70(7)
N3 Ru1 N1 78.68(7)
NA Ru1 N1 96.02(7)
N3 Ru1 N4 77.83(7)
NA Ru1 N4 107.47(7)
N1 Ru1 N4 156.51(6)
N3 Ru1 P2 90.48(5)
NA Ru1 P2 89.92(5)
N1 Ru1 P2 91.45(5)
N4 Ru1 P2 89.09(5)
N3 Ru1 P1 89.00(5)
NA Ru1 P1 90.82(5)
N1 Ru1 P1 90.81(5)
N4 Ru1 P1 88.44(5)
P2 Ru1 P1 177.527(18)
O5 S1 O3 115.00(13)
O5 S1 O4 114.93(16)
O3 S1 O4 115.06(16)
O5 S1 C58 103.59(13)
O3 S1 C58 103.55(15)
O4 S1 C58 102.27(14)
C59 O1 H1O 101(3)
C32 P1 C20 101.77(9)
C32 P1 C26 101.26(10)
C20 P1 C26 106.64(10)
C32 P1 Ru1 119.30(7)
C20 P1 Ru1 113.08(7)
C26 P1 Ru1 113.24(7)
N1 C1 C2 131.73(19)
N1 C1 C6 107.24(17)
C2 C1 C6 120.96(18)
C7 N1 C1 103.93(16)
C7 N1 Ru1 112.29(13)
C1 N1 Ru1 143.71(14)
C3 C2 C1 117.7(2)
C3 C2 H2 120.1(17)
C1 C2 H2 122.1(16)
C61 O2 H2O 105(2)
C44 P2 C38 104.01(10)
C44 P2 C50 102.71(10)
C38 P2 C50 101.87(10)
C44 P2 Ru1 110.55(7)
C38 P2 Ru1 118.30(7)
C50 P2 Ru1 117.49(7)
C7 N2 C6 103.01(16)
C2 C3 C4 121.5(2)
C2 C3 H3 119.9(19)
C4 C3 H3 118.6(19)
C12 N3 C8 120.57(17)
C12 N3 Ru1 120.48(14)
C8 N3 Ru1 118.92(13)
C4 C5 C6 117.8(2)
C4 C5 H5 120.0(15)
C6 C5 H5 122.0(15)
C13 N5 C14 106.66(17)
C13 N5 H5N 125(2)
C14 N5 H5N 128(2)
C13 N4 C19 104.85(16)
C13 N4 Ru1 110.56(13)
C19 N4 Ru1 144.45(14)
C5 C4 C3 121.4(2)
C5 C4 H4 122.2(18)
C3 C4 H4 116.4(18)
C56 NA Ru1 173.43(18)
C10 C9 C8 118.91(19)
C10 C9 H9 125.0(18)
C8 C9 H9 116.0(18)
N3 C8 C9 120.36(18)
N3 C8 C7 111.94(17)
C9 C8 C7 127.70(19)
N2 C7 N1 116.09(18)
N2 C7 C8 125.92(18)
N1 C7 C8 117.99(17)
N2 C6 C5 129.66(19)
N2 C6 C1 109.73(17)
C5 C6 C1 120.60(19)
N3 C12 C11 121.38(19)
N3 C12 C13 110.78(17)
C11 C12 C13 127.68(18)
C12 C11 C10 118.38(19)
C12 C11 H11 116.6(19)
C10 C11 H11 124.9(19)
C9 C10 C11 120.32(19)
C9 C10 H10 120.3(19)
C11 C10 H10 119(2)
N5 C14 C15 130.86(19)
N5 C14 C19 106.57(17)
C15 C14 C19 122.6(2)
N4 C13 N5 113.14(18)
N4 C13 C12 120.28(18)
N5 C13 C12 126.45(18)
C16 C15 C14 116.5(2)
C16 C15 H15 118.2(17)
C14 C15 H15 125.2(17)
C15 C16 C17 121.5(2)
C15 C16 H16 117.7(18)
C17 C16 H16 120.7(18)
C18 C17 C16 122.0(2)
C18 C17 H17 117.7(18)
C16 C17 H17 120.4(18)
C17 C18 C19 117.4(2)
C17 C18 H18 123.0(16)
C19 C18 H18 119.5(16)
N4 C19 C18 131.27(19)
N4 C19 C14 108.77(18)
C18 C19 C14 119.96(19)
C25 C20 C21 119.0(2)
C25 C20 P1 125.75(17)
C21 C20 P1 115.19(16)
C22 C21 C20 120.5(2)
C22 C21 H21 120.1(16)
C20 C21 H21 119.4(16)
C23 C22 C21 120.2(2)
C23 C22 H22 121.1(19)
C21 C22 H22 118.7(19)
C22 C23 C24 120.0(2)
C22 C23 H23 120(2)
C24 C23 H23 120(2)
C23 C24 C25 120.2(2)
C23 C24 H24 121(2)
C25 C24 H24 119(2)
C24 C25 C20 120.1(2)
C24 C25 H25 117.1(19)
C20 C25 H25 122.8(19)
C27 C26 C31 117.8(2)
C27 C26 P1 121.55(17)
C31 C26 P1 120.49(17)
C28 C27 C26 120.8(2)
C28 C27 H27 121.6(17)
C26 C27 H27 117.5(17)
C29 C28 C27 120.4(2)
C29 C28 H28 120.2(19)
C27 C28 H28 119.4(19)
C29 C30 C31 120.3(3)
C29 C30 H30 122(2)
C31 C30 H30 117(2)
C30 C31 C26 120.8(2)
C30 C31 H31 118(2)
C26 C31 H31 122(2)
C37 C32 C33 118.98(19)
C37 C32 P1 120.56(16)
C33 C32 P1 120.12(16)
C34 C33 C32 120.7(2)
C34 C33 H33 120.3(17)
C32 C33 H33 119.0(17)
C33 C34 C35 119.7(2)
C33 C34 H34 118.2(18)
C35 C34 H34 121.8(18)
C36 C35 C34 120.3(2)
C36 C35 H35 117.8(18)
C34 C35 H35 121.8(18)
C35 C36 C37 119.8(2)
C35 C36 H36 120.8(16)
C37 C36 H36 119.4(16)
C32 C37 C36 120.5(2)
C32 C37 H37 118.2(18)
C36 C37 H37 121.2(18)
C43 C38 C39 118.4(2)
C43 C38 P2 124.91(18)
C39 C38 P2 116.63(17)
C40 C39 C38 121.0(2)
C40 C39 H39 117.6(18)
C38 C39 H39 121.3(18)
C41 C40 C39 119.8(2)
C41 C40 H40 123(2)
C39 C40 H40 118(2)
C40 C41 C42 119.9(2)
C40 C41 H41 120(2)
C42 C41 H41 120(2)
C41 C42 C43 120.2(3)
C41 C42 H42 121(3)
C43 C42 H42 118(3)
C42 C43 C38 120.6(3)
C42 C43 H43 118(2)
C38 C43 H43 121(2)
C49 C44 C45 118.7(2)
C49 C44 P2 121.10(17)
C45 C44 P2 120.02(16)
C46 C45 C44 120.7(2)
C46 C45 H45 121.8(18)
C44 C45 H45 117.5(18)
C47 C46 C45 119.9(2)
C47 C46 H46 120.7(18)
C45 C46 H46 119.3(18)
C48 C47 C46 120.2(2)
C48 C47 H47 120(2)
C46 C47 H47 120(2)
C47 C48 C49 120.2(2)
C47 C48 H48 119.4(18)
C49 C48 H48 120.4(18)
C48 C49 C44 120.4(2)
C48 C49 H49 118(2)
C44 C49 H49 121(2)
C55 C50 C51 119.3(2)
C55 C50 P2 120.67(17)
C51 C50 P2 119.95(18)
C52 C51 C50 119.6(2)
C52 C51 H51 121.2(18)
C50 C51 H51 119.1(18)
C53 C52 C51 120.6(2)
C53 C52 H52 124(2)
C51 C52 H52 115(2)
C52 C53 C54 120.2(2)
C52 C53 H53 121.7(19)
C54 C53 H53 118.0(19)
C53 C54 C55 119.4(3)
C53 C54 H54 121(2)
C55 C54 H54 119(2)
C50 C55 C54 120.8(2)
C50 C55 H55 117.5(18)
C54 C55 H55 121.7(18)
NA C56 C57 178.0(3)
C56 C57 H57A 109.5
C56 C57 H57B 109.5
H57A C57 H57B 109.5
C56 C57 H57C 109.5
H57A C57 H57C 109.5
H57B C57 H57C 109.5
F1 C58 F2 107.3(3)
F1 C58 F3 109.4(3)
F2 C58 F3 105.0(3)
F1 C58 S1 111.9(2)
F2 C58 S1 111.8(2)
F3 C58 S1 111.1(2)
O1 C59 C60 113.4(3)
O1 C59 H59A 105(3)
C60 C59 H59A 118(3)
O1 C59 H59B 108(2)
C60 C59 H59B 113(2)
H59A C59 H59B 98(4)
C59 C60 H60A 109.5
C59 C60 H60B 109.5
H60A C60 H60B 109.5
C59 C60 H60C 109.5
H60A C60 H60C 109.5
H60B C60 H60C 109.5
O2 C61 C62 110.1(2)
O2 C61 H61B 107.3(16)
C62 C61 H61B 111.5(17)
O2 C61 H61A 109.1(17)
C62 C61 H61A 113.5(17)
H61B C61 H61A 105(2)
C61 C62 H62A 109.5
C61 C62 H62B 109.5
H62A C62 H62B 109.5
C61 C62 H62C 109.5
H62A C62 H62C 109.5
H62B C62 H62C 109.5
C66 C65 O7 120.4(5)
C66 C65 H65A 107.2
O7 C65 H65A 107.2
C66 C65 H65B 107.2
O7 C65 H65B 107.2
H65A C65 H65B 106.9
O6 C63 C64 115.0(7)
O6 C63 H63A 108.5
C64 C63 H63A 108.5
O6 C63 H63B 108.5
C64 C63 H63B 108.5
H63A C63 H63B 107.5
C63 C64 H64A 109.5
C63 C64 H64B 109.5
H64A C64 H64B 109.5
C63 C64 H64C 109.5
H64A C64 H64C 109.5
H64B C64 H64C 109.5
C65 C66 H66A 109.5
C65 C66 H66B 109.5
H66A C66 H66B 109.5
C65 C66 H66C 109.5
H66A C66 H66C 109.5
H66B C66 H66C 109.5
C30 C29 C28 119.8(2)
C30 C29 H29 119(2)
C28 C29 H29 121(2)

loop_
_geom_bond_atom_site_label_1
_geom_bond_atom_site_label_2
_geom_bond_distance
Ru1 N3 1.9998(17)
Ru1 NA 2.0403(18)
Ru1 N1 2.0895(16)
Ru1 N4 2.1446(17)
Ru1 P2 2.3897(5)
Ru1 P1 2.3967(5)
S1 O5 1.425(2)
S1 O3 1.430(2)
S1 O4 1.444(2)
S1 C58 1.820(3)
F1 C58 1.311(3)
O1 C59 1.421(4)
O1 H1O 1.00(5)
P1 C32 1.821(2)
P1 C20 1.826(2)
P1 C26 1.828(2)
C1 N1 1.376(2)
C1 C2 1.398(3)
C1 C6 1.417(3)
N1 C7 1.361(3)
C2 C3 1.382(3)
C2 H2 0.95(3)
F2 C58 1.315(4)
O2 C61 1.442(3)
O2 H2O 0.81(4)
P2 C44 1.825(2)
P2 C38 1.829(2)
P2 C50 1.830(2)
N2 C7 1.338(3)
N2 C6 1.376(3)
C3 C4 1.411(3)
C3 H3 0.94(3)
F3 C58 1.320(4)
N3 C12 1.348(2)
N3 C8 1.355(3)
C5 C4 1.382(3)
C5 C6 1.403(3)
C5 H5 0.97(3)
N5 C13 1.350(3)
N5 C14 1.379(3)
N5 H5N 0.84(4)
N4 C13 1.340(3)
N4 C19 1.394(3)
C4 H4 0.91(3)
NA C56 1.136(3)
C9 C10 1.385(3)
C9 C8 1.392(3)
C9 H9 0.91(3)
C8 C7 1.448(3)
O7 C65 1.459(5)
C12 C11 1.386(3)
C12 C13 1.450(3)
C11 C10 1.386(3)
C11 H11 0.88(3)
C10 H10 0.88(3)
C14 C15 1.399(3)
C14 C19 1.403(3)
C15 C16 1.373(3)
C15 H15 0.98(3)
C16 C17 1.408(3)
C16 H16 0.99(3)
C17 C18 1.378(3)
C17 H17 0.99(3)
C18 C19 1.399(3)
C18 H18 0.97(3)
C20 C25 1.394(3)
C20 C21 1.396(3)
C21 C22 1.384(3)
C21 H21 0.93(3)
C22 C23 1.379(4)
C22 H22 0.96(3)
C23 C24 1.385(4)
C23 H23 0.83(4)
C24 C25 1.392(3)
C24 H24 0.95(3)
C25 H25 0.93(3)
C26 C27 1.397(3)
C26 C31 1.400(3)
C27 C28 1.391(3)
C27 H27 0.98(3)
C28 C29 1.378(4)
C28 H28 0.95(3)
C30 C29 1.375(4)
C30 C31 1.390(3)
C30 H30 0.92(4)
C31 H31 0.95(3)
C32 C37 1.390(3)
C32 C33 1.397(3)
C33 C34 1.384(3)
C33 H33 0.94(3)
C34 C35 1.390(3)
C34 H34 0.98(3)
C35 C36 1.384(3)
C35 H35 1.00(3)
C36 C37 1.392(3)
C36 H36 0.97(3)
C37 H37 0.93(3)
C38 C43 1.392(3)
C38 C39 1.394(3)
C39 C40 1.387(3)
C39 H39 0.92(3)
C40 C41 1.384(4)
C40 H40 0.94(3)
C41 C42 1.384(4)
C41 H41 0.97(3)
C42 C43 1.389(4)
C42 H42 0.97(4)
C43 H43 0.96(3)
C44 C49 1.392(3)
C44 C45 1.398(3)
C45 C46 1.388(3)
C45 H45 0.93(3)
C46 C47 1.382(4)
C46 H46 0.96(3)
C47 C48 1.382(4)
C47 H47 0.98(3)
C48 C49 1.391(3)
C48 H48 0.95(3)
C49 H49 0.90(3)
C50 C55 1.383(3)
C50 C51 1.399(3)
C51 C52 1.388(4)
C51 H51 0.95(3)
C52 C53 1.380(4)
C52 H52 0.96(4)
C53 C54 1.383(4)
C53 H53 0.99(3)
C54 C55 1.396(3)
C54 H54 0.89(3)
C55 H55 0.99(3)
C56 C57 1.458(3)
C57 H57A 0.9800
C57 H57B 0.9800
C57 H57C 0.9800
C59 C60 1.480(6)
C59 H59A 1.08(6)
C59 H59B 1.01(4)
C60 H60A 0.9800
C60 H60B 0.9800
C60 H60C 0.9800
C61 C62 1.500(4)
C61 H61B 0.99(3)
C61 H61A 1.07(3)
C62 H62A 0.9800
C62 H62B 0.9800
C62 H62C 0.9800
C65 C66 1.404(6)
C65 H65A 0.9900
C65 H65B 0.9900
C63 O6 1.347(8)
C63 C64 1.421(8)
C63 H63A 0.9900
C63 H63B 0.9900
C64 H64A 0.9800
C64 H64B 0.9800
C64 H64C 0.9800
C66 H66A 0.9800
C66 H66B 0.9800
C66 H66C 0.9800
C29 H29 0.96(4)
